data_7229910
loop_
_publ_author_name
'Wei, Hai-Wen'
'Yang, Qing-Feng'
'Lai, Xiao-Yong'
'Wang, Xiao-Zhong'
'Yang, Tian-Lin'
'Hou, Qin'
'Liu, Xiang-Yu'

_publ_section_title
;
 Field-induced slow relaxation of magnetization in a distorted octahedral
 mononuclear high-spin Co(ii) complex
;
_journal_issue 7
_journal_name_full CrystEngComm
_journal_page_first 962
_journal_paper_doi 10.1039/C7CE01981E
_journal_volume 20
_journal_year 2018
_chemical_formula_moiety 'C28 H26 Co N6 O8'
_chemical_formula_sum 'C28 H26 Co N6 O8'
_chemical_formula_weight 633.48
_space_group_crystal_system monoclinic
_space_group_IT_number 14
_space_group_name_Hall '-P 2yn'
_space_group_name_H-M_alt 'P 1 21/n 1'
_symmetry_space_group_name_Hall '-P 2yn'
_symmetry_space_group_name_H-M 'P 1 21/n 1'
_atom_sites_solution_hydrogens geom
_atom_sites_solution_primary dual
_audit_creation_date 2017-07-03
_audit_creation_method
;
Olex2 1.2
(compiled 2017.03.28 svn.r3405 for OlexSys, GUI svn.r5335)
;
_audit_update_record
;
2017-07-03 deposited with the CCDC.
2018-01-08 downloaded from the CCDC.
;
_cell_angle_alpha 90
_cell_angle_beta 108.46(3)
_cell_angle_gamma 90
_cell_formula_units_Z 4
_cell_length_a 15.286(3)
_cell_length_b 9.921(2)
_cell_length_c 19.852(4)
_cell_measurement_reflns_used 9886
_cell_measurement_temperature 293(2)
_cell_measurement_theta_max 25.445
_cell_measurement_theta_min 2.321
_cell_volume 2855.7(11)
_computing_cell_refinement 'SAINT v8.37A (Bruker, 2015)'
_computing_data_reduction 'SAINT v8.37A (Bruker, 2015)'
_computing_molecular_graphics 'Olex2 (Dolomanov et al., 2009)'
_computing_publication_material 'Olex2 (Dolomanov et al., 2009)'
_computing_structure_refinement 'ShelXL (Sheldrick, 2015)'
_computing_structure_solution 'ShelXT (Sheldrick, 2015)'
_diffrn_ambient_temperature 293(2)
_diffrn_measured_fraction_theta_full 0.999
_diffrn_measured_fraction_theta_max 0.998
_diffrn_measurement_device_type 'Bruker APEX-II CCD'
_diffrn_measurement_method '\f and \w scans'
_diffrn_radiation_type MoK\a
_diffrn_radiation_wavelength 0.71073
_diffrn_reflns_av_R_equivalents 0.0493
_diffrn_reflns_av_unetI/netI 0.0461
_diffrn_reflns_Laue_measured_fraction_full 0.999
_diffrn_reflns_Laue_measured_fraction_max 0.998
_diffrn_reflns_limit_h_max 19
_diffrn_reflns_limit_h_min -19
_diffrn_reflns_limit_k_max 12
_diffrn_reflns_limit_k_min -12
_diffrn_reflns_limit_l_max 25
_diffrn_reflns_limit_l_min -25
_diffrn_reflns_number 39014
_diffrn_reflns_point_group_measured_fraction_full 0.999
_diffrn_reflns_point_group_measured_fraction_max 0.998
_diffrn_reflns_theta_full 25.242
_diffrn_reflns_theta_max 27.500
_diffrn_reflns_theta_min 2.320
_diffrn_standards_number 0
_exptl_absorpt_coefficient_mu 0.662
_exptl_absorpt_correction_T_max 0.7456
_exptl_absorpt_correction_T_min 0.6938
_exptl_crystal_colour pink
_exptl_crystal_density_diffrn 1.473
_exptl_crystal_description block
_exptl_crystal_F_000 1308
_exptl_crystal_size_max 0.19
_exptl_crystal_size_mid 0.17
_exptl_crystal_size_min 0.16
_refine_diff_density_max 0.645
_refine_diff_density_min -0.410
_refine_diff_density_rms 0.061
_refine_ls_extinction_method none
_refine_ls_goodness_of_fit_ref 1.038
_refine_ls_hydrogen_treatment constr
_refine_ls_matrix_type full
_refine_ls_number_parameters 392
_refine_ls_number_reflns 6549
_refine_ls_number_restraints 0
_refine_ls_restrained_S_all 1.038
_refine_ls_R_factor_all 0.0822
_refine_ls_R_factor_gt 0.0511
_refine_ls_shift/su_max 0.001
_refine_ls_shift/su_mean 0.000
_refine_ls_structure_factor_coef Fsqd
_refine_ls_weighting_details 'w=1/[\s^2^(Fo^2^)+(0.0477P)^2^+2.2918P] where P=(Fo^2^+2Fc^2^)/3'
_refine_ls_weighting_scheme calc
_refine_ls_wR_factor_gt 0.1051
_refine_ls_wR_factor_ref 0.1151
_reflns_Friedel_coverage 0.000
_reflns_number_gt 4816
_reflns_number_total 6549
_reflns_threshold_expression 'I > 2\s(I)'
_cod_data_source_file c7ce01981e2.cif
_cod_data_source_block zh-2co
_cod_depositor_comments 'Adding full bibliography for 7229910--7229911.cif.'
_cod_original_cell_volume 2855.8(11)
_cod_database_code 7229910
_shelx_shelxl_version_number 2016/6
_shelx_space_group_comment
;
The symmetry employed for this shelxl refinement is uniquely defined
by the following loop, which should always be used as a source of
symmetry information in preference to the above space-group names.
They are only intended as comments.
;
_olex2_refinement_description
;
1. Fixed Uiso
 At 1.2 times of:
  All C(H) groups, All C(H,H) groups, All N(H) groups
 At 1.5 times of:
  All C(H,H,H) groups, All O(H) groups
2.a Secondary CH2 refined with riding coordinates:
 C6(H6A,H6B), C14(H14A,H14B), C7(H7A,H7B), C15(H15A,H15B)
2.b Aromatic/amide H refined with riding coordinates:
 N6(H6), N4(H4), C25(H25), C26(H26), C21(H21), C22(H22), C24(H24), C17(H17),
 C18(H18), C19(H19)
2.c Idealised Me refined as rotating group:
 C8(H8A,H8B,H8C), C16(H16A,H16B,H16C)
2.d Idealised tetrahedral OH refined as rotating group:
 O3(H3), O7(H7)
;
_olex2_submission_special_instructions 'No special instructions were received'

loop_
_space_group_symop_operation_xyz
'x, y, z'
'-x+1/2, y+1/2, -z+1/2'
'-x, -y, -z'
'x-1/2, -y-1/2, z-1/2'

loop_
_atom_site_label
_atom_site_type_symbol
_atom_site_fract_x
_atom_site_fract_y
_atom_site_fract_z
_atom_site_U_iso_or_equiv
_atom_site_adp_type
_atom_site_occupancy
_atom_site_site_symmetry_order
_atom_site_calc_flag
_atom_site_refinement_flags_posn
Co01 Co 0.48542(2) 0.44847(3) 0.26040(2) 0.02609(11) Uani 1 1 d .
O5 O 0.41190(12) 0.53404(17) 0.32225(9) 0.0330(4) Uani 1 1 d .
O1 O 0.55714(12) 0.3602(2) 0.19657(10) 0.0378(4) Uani 1 1 d .
O2 O 0.53604(13) 0.2480(2) 0.09527(11) 0.0502(6) Uani 1 1 d .
N5 N 0.38258(14) 0.3148(2) 0.19596(10) 0.0287(5) Uani 1 1 d .
N3 N 0.51858(14) 0.3124(2) 0.34916(11) 0.0290(5) Uani 1 1 d .
N2 N 0.59611(14) 0.5827(2) 0.29771(10) 0.0280(5) Uani 1 1 d .
O6 O 0.37541(14) 0.5122(2) 0.42173(10) 0.0455(5) Uani 1 1 d .
O3 O 0.41146(16) 0.1147(2) 0.01111(11) 0.0542(6) Uani 1 1 d .
H3 H 0.450688 0.164027 0.037361 0.081 Uiso 1 1 calc GR
N6 N 0.27261(15) 0.1935(2) 0.12394(11) 0.0339(5) Uani 1 1 d .
H6 H 0.220118 0.154618 0.105778 0.041 Uiso 1 1 calc R
N1 N 0.44714(15) 0.6049(2) 0.18115(11) 0.0337(5) Uani 1 1 d .
O7 O 0.3823(2) 0.3240(2) 0.51040(13) 0.0713(8) Uani 1 1 d .
H7 H 0.376752 0.383762 0.480815 0.107 Uiso 1 1 calc GR
O4 O 0.26943(17) 0.0525(3) 0.00074(12) 0.0696(7) Uani 1 1 d .
C2 C 0.41329(17) 0.2636(3) 0.14319(13) 0.0284(5) Uani 1 1 d .
C5 C 0.29693(17) 0.2700(2) 0.18288(13) 0.0300(6) Uani 1 1 d .
C9 C 0.41484(17) 0.4738(2) 0.37823(13) 0.0290(6) Uani 1 1 d .
N4 N 0.52901(19) 0.1504(2) 0.42619(13) 0.0514(7) Uani 1 1 d .
H4 H 0.544709 0.075500 0.448564 0.062 Uiso 1 1 calc R
C10 C 0.46785(18) 0.3465(3) 0.39263(13) 0.0296(6) Uani 1 1 d .
C3 C 0.34506(18) 0.1878(3) 0.09763(13) 0.0323(6) Uani 1 1 d .
C23 C 0.66782(19) 0.7768(3) 0.26244(14) 0.0348(6) Uani 1 1 d .
C27 C 0.59484(17) 0.6851(2) 0.25132(13) 0.0289(6) Uani 1 1 d .
C28 C 0.51602(18) 0.6953(3) 0.18901(13) 0.0306(6) Uani 1 1 d .
C6 C 0.23502(19) 0.2996(3) 0.22541(15) 0.0389(7) Uani 1 1 d .
H6A H 0.271632 0.305163 0.275141 0.047 Uiso 1 1 calc R
H6B H 0.191875 0.225690 0.220218 0.047 Uiso 1 1 calc R
C25 C 0.74400(19) 0.6595(3) 0.37058(15) 0.0392(7) Uani 1 1 d .
H25 H 0.793844 0.648127 0.411660 0.047 Uiso 1 1 calc R
C13 C 0.5551(2) 0.1921(3) 0.37085(15) 0.0405(7) Uani 1 1 d .
C26 C 0.66786(18) 0.5729(3) 0.35529(13) 0.0338(6) Uani 1 1 d .
H26 H 0.668133 0.504831 0.387588 0.041 Uiso 1 1 calc R
C20 C 0.5128(2) 0.7972(3) 0.13930(14) 0.0395(7) Uani 1 1 d .
C11 C 0.4735(2) 0.2464(3) 0.44106(15) 0.0415(7) Uani 1 1 d .
C1 C 0.50881(18) 0.2922(3) 0.14477(14) 0.0341(6) Uani 1 1 d .
C21 C 0.5879(2) 0.8902(3) 0.15227(16) 0.0485(8) Uani 1 1 d .
H21 H 0.585922 0.958146 0.119538 0.058 Uiso 1 1 calc R
C22 C 0.6613(2) 0.8805(3) 0.21119(16) 0.0462(8) Uani 1 1 d .
H22 H 0.708977 0.942660 0.218778 0.055 Uiso 1 1 calc R
C4 C 0.3387(2) 0.1128(3) 0.03190(15) 0.0441(7) Uani 1 1 d .
C24 C 0.74371(19) 0.7603(3) 0.32438(16) 0.0411(7) Uani 1 1 d .
H24 H 0.793749 0.818626 0.333636 0.049 Uiso 1 1 calc R
O8 O 0.4437(3) 0.1225(3) 0.53168(17) 0.1091(13) Uani 1 1 d .
C17 C 0.3739(2) 0.6160(3) 0.12428(16) 0.0499(8) Uani 1 1 d .
H17 H 0.325996 0.554829 0.118654 0.060 Uiso 1 1 calc R
C18 C 0.3642(2) 0.7141(4) 0.07208(17) 0.0600(9) Uani 1 1 d .
H18 H 0.310706 0.718952 0.033261 0.072 Uiso 1 1 calc R
C14 C 0.6165(2) 0.1155(3) 0.33991(18) 0.0572(9) Uani 1 1 d .
H14A H 0.601262 0.139000 0.290088 0.069 Uiso 1 1 calc R
H14B H 0.604336 0.020029 0.342605 0.069 Uiso 1 1 calc R
C19 C 0.4345(2) 0.8023(3) 0.07921(16) 0.0538(9) Uani 1 1 d .
H19 H 0.430490 0.866162 0.044084 0.065 Uiso 1 1 calc R
C12 C 0.4323(3) 0.2269(3) 0.49795(19) 0.0645(11) Uani 1 1 d .
C7 C 0.1815(3) 0.4291(4) 0.2041(2) 0.0727(11) Uani 1 1 d .
H7A H 0.148531 0.426943 0.153570 0.087 Uiso 1 1 calc R
H7B H 0.224230 0.504277 0.213165 0.087 Uiso 1 1 calc R
C15 C 0.7176(3) 0.1405(4) 0.3757(3) 0.0904(15) Uani 1 1 d .
H15A H 0.751577 0.105225 0.345743 0.109 Uiso 1 1 calc R
H15B H 0.728128 0.236971 0.379924 0.109 Uiso 1 1 calc R
C8 C 0.1132(3) 0.4507(4) 0.2443(3) 0.0932(15) Uani 1 1 d .
H8A H 0.064138 0.386220 0.228671 0.140 Uiso 1 1 calc GR
H8B H 0.088365 0.540201 0.235477 0.140 Uiso 1 1 calc GR
H8C H 0.144021 0.439371 0.294261 0.140 Uiso 1 1 calc GR
C16 C 0.7537(4) 0.0809(6) 0.4449(3) 0.130(2) Uani 1 1 d .
H16A H 0.730868 -0.009562 0.443631 0.195 Uiso 1 1 calc GR
H16B H 0.734390 0.132977 0.478470 0.195 Uiso 1 1 calc GR
H16C H 0.819795 0.079407 0.458942 0.195 Uiso 1 1 calc GR

loop_
_atom_site_aniso_label
_atom_site_aniso_U_11
_atom_site_aniso_U_22
_atom_site_aniso_U_33
_atom_site_aniso_U_23
_atom_site_aniso_U_13
_atom_site_aniso_U_12
Co01 0.02697(19) 0.02614(18) 0.02452(17) 0.00234(14) 0.00723(13) -0.00343(15)
O5 0.0387(10) 0.0274(10) 0.0341(10) 0.0082(8) 0.0129(8) 0.0090(8)
O1 0.0267(10) 0.0501(12) 0.0375(10) -0.0079(9) 0.0112(8) -0.0058(9)
O2 0.0370(11) 0.0761(16) 0.0441(12) -0.0140(11) 0.0222(10) -0.0028(11)
N5 0.0286(12) 0.0298(11) 0.0289(11) -0.0044(9) 0.0108(9) -0.0039(9)
N3 0.0338(12) 0.0269(11) 0.0285(11) 0.0041(9) 0.0129(9) 0.0053(9)
N2 0.0295(11) 0.0294(11) 0.0251(10) 0.0026(9) 0.0084(9) -0.0002(9)
O6 0.0584(13) 0.0434(11) 0.0434(11) 0.0135(9) 0.0286(10) 0.0266(10)
O3 0.0609(15) 0.0678(16) 0.0408(12) -0.0198(11) 0.0260(11) -0.0101(12)
N6 0.0322(12) 0.0344(12) 0.0349(12) -0.0090(10) 0.0105(10) -0.0105(10)
N1 0.0319(12) 0.0365(12) 0.0282(11) 0.0067(10) 0.0031(9) -0.0034(10)
O7 0.114(2) 0.0582(15) 0.0718(17) 0.0341(12) 0.0713(16) 0.0460(15)
O4 0.0650(16) 0.0945(19) 0.0499(13) -0.0403(14) 0.0193(12) -0.0343(15)
C2 0.0290(13) 0.0311(14) 0.0259(12) -0.0005(11) 0.0097(10) -0.0014(11)
C5 0.0313(14) 0.0259(13) 0.0334(13) -0.0038(11) 0.0109(11) -0.0066(11)
C9 0.0298(14) 0.0265(14) 0.0314(13) 0.0029(11) 0.0106(11) 0.0031(11)
N4 0.080(2) 0.0355(14) 0.0530(15) 0.0236(12) 0.0420(15) 0.0296(13)
C10 0.0357(14) 0.0281(13) 0.0280(13) 0.0029(10) 0.0145(11) 0.0054(11)
C3 0.0366(15) 0.0328(14) 0.0275(13) -0.0018(11) 0.0104(11) -0.0048(12)
C23 0.0368(15) 0.0353(15) 0.0383(15) -0.0046(12) 0.0205(12) -0.0063(12)
C27 0.0339(14) 0.0278(13) 0.0284(13) -0.0021(10) 0.0147(11) -0.0018(11)
C28 0.0325(14) 0.0309(14) 0.0291(13) 0.0050(11) 0.0108(11) 0.0029(11)
C6 0.0359(16) 0.0391(16) 0.0472(16) -0.0136(13) 0.0209(13) -0.0125(13)
C25 0.0301(15) 0.0498(18) 0.0340(15) -0.0084(13) 0.0049(12) -0.0021(13)
C13 0.0516(18) 0.0353(15) 0.0411(16) 0.0080(13) 0.0239(14) 0.0127(14)
C26 0.0352(15) 0.0356(15) 0.0280(13) -0.0007(11) 0.0065(11) 0.0007(12)
C20 0.0510(18) 0.0371(15) 0.0332(15) 0.0063(12) 0.0175(13) 0.0046(14)
C11 0.0574(19) 0.0330(15) 0.0441(16) 0.0142(13) 0.0302(15) 0.0196(14)
C1 0.0326(15) 0.0393(15) 0.0313(14) 0.0025(12) 0.0115(12) 0.0023(12)
C21 0.069(2) 0.0398(17) 0.0446(17) 0.0105(14) 0.0288(16) -0.0069(16)
C22 0.056(2) 0.0414(17) 0.0486(18) -0.0001(14) 0.0277(16) -0.0168(15)
C4 0.0531(19) 0.0476(18) 0.0325(15) -0.0107(13) 0.0149(14) -0.0072(15)
C24 0.0319(15) 0.0443(17) 0.0498(17) -0.0108(14) 0.0167(13) -0.0115(13)
O8 0.202(4) 0.0610(17) 0.121(2) 0.0601(17) 0.131(3) 0.067(2)
C17 0.0399(17) 0.059(2) 0.0402(16) 0.0086(15) -0.0028(13) -0.0056(15)
C18 0.059(2) 0.067(2) 0.0380(17) 0.0176(16) -0.0065(15) 0.0027(19)
C14 0.076(3) 0.0486(19) 0.062(2) 0.0155(16) 0.0443(19) 0.0282(18)
C19 0.067(2) 0.052(2) 0.0399(17) 0.0199(15) 0.0134(16) 0.0096(18)
C12 0.102(3) 0.048(2) 0.067(2) 0.0268(18) 0.061(2) 0.033(2)
C7 0.074(3) 0.058(2) 0.106(3) 0.003(2) 0.056(2) 0.013(2)
C15 0.086(3) 0.063(3) 0.144(5) 0.007(3) 0.066(3) 0.014(2)
C8 0.084(3) 0.076(3) 0.144(4) -0.006(3) 0.072(3) 0.016(2)
C16 0.117(5) 0.126(5) 0.112(4) -0.016(4) -0.015(4) 0.007(4)

loop_
_atom_type_symbol
_atom_type_description
_atom_type_scat_dispersion_real
_atom_type_scat_dispersion_imag
_atom_type_scat_source
C C 0.0033 0.0016 'International Tables Vol C Tables 4.2.6.8 and 6.1.1.4'
H H 0.0000 0.0000 'International Tables Vol C Tables 4.2.6.8 and 6.1.1.4'
Co Co 0.3494 0.9721 'International Tables Vol C Tables 4.2.6.8 and 6.1.1.4'
N N 0.0061 0.0033 'International Tables Vol C Tables 4.2.6.8 and 6.1.1.4'
O O 0.0106 0.0060 'International Tables Vol C Tables 4.2.6.8 and 6.1.1.4'

loop_
_geom_angle_atom_site_label_1
_geom_angle_atom_site_label_2
_geom_angle_atom_site_label_3
_geom_angle
O5 Co01 O1 178.82(7)
O5 Co01 N5 99.96(8)
O5 Co01 N3 78.72(7)
O5 Co01 N2 93.34(8)
O5 Co01 N1 93.68(8)
O1 Co01 N5 78.88(7)
O1 Co01 N3 101.49(8)
O1 Co01 N1 86.16(8)
N5 Co01 N3 92.22(8)
N5 Co01 N1 91.81(8)
N3 Co01 N1 171.92(8)
N2 Co01 O1 87.77(8)
N2 Co01 N5 164.12(8)
N2 Co01 N3 98.91(8)
N2 Co01 N1 78.61(8)
C9 O5 Co01 116.99(15)
C1 O1 Co01 115.58(16)
C2 N5 Co01 108.71(16)
C5 N5 Co01 144.62(17)
C5 N5 C2 106.3(2)
C10 N3 Co01 109.09(15)
C13 N3 Co01 142.64(18)
C13 N3 C10 106.3(2)
C27 N2 Co01 113.36(16)
C26 N2 Co01 128.21(18)
C26 N2 C27 118.1(2)
C5 N6 C3 108.8(2)
C28 N1 Co01 111.82(16)
C17 N1 Co01 130.2(2)
C17 N1 C28 117.5(2)
N5 C2 C1 119.1(2)
C3 C2 N5 109.5(2)
C3 C2 C1 131.3(2)
N5 C5 N6 110.1(2)
N5 C5 C6 126.1(2)
N6 C5 C6 123.8(2)
O5 C9 O6 125.1(2)
O5 C9 C10 116.3(2)
O6 C9 C10 118.6(2)
C13 N4 C11 109.0(2)
N3 C10 C9 118.2(2)
C11 C10 N3 109.9(2)
C11 C10 C9 131.8(2)
N6 C3 C2 105.4(2)
N6 C3 C4 121.5(2)
C2 C3 C4 133.1(3)
C27 C23 C22 118.9(3)
C27 C23 C24 117.2(2)
C24 C23 C22 123.9(3)
N2 C27 C23 122.4(2)
N2 C27 C28 117.6(2)
C23 C27 C28 120.0(2)
N1 C28 C27 117.6(2)
N1 C28 C20 122.9(2)
C20 C28 C27 119.4(2)
C5 C6 C7 113.3(3)
C24 C25 C26 118.8(3)
N3 C13 N4 109.7(2)
N3 C13 C14 125.5(2)
N4 C13 C14 124.7(3)
N2 C26 C25 123.4(3)
C28 C20 C21 119.4(3)
C19 C20 C28 117.1(3)
C19 C20 C21 123.5(3)
N4 C11 C12 121.3(2)
C10 C11 N4 105.1(2)
C10 C11 C12 133.6(3)
O1 C1 O2 124.8(3)
O1 C1 C2 116.2(2)
O2 C1 C2 119.0(2)
C22 C21 C20 120.7(3)
C21 C22 C23 121.5(3)
O3 C4 C3 116.6(3)
O4 C4 O3 123.0(3)
O4 C4 C3 120.4(3)
C25 C24 C23 120.1(3)
N1 C17 C18 123.8(3)
C19 C18 C17 118.5(3)
C13 C14 C15 114.2(3)
C18 C19 C20 120.1(3)
O7 C12 C11 118.0(3)
O8 C12 O7 121.1(3)
O8 C12 C11 121.0(3)
C6 C7 C8 112.0(3)
C16 C15 C14 114.2(4)

loop_
_geom_bond_atom_site_label_1
_geom_bond_atom_site_label_2
_geom_bond_distance
Co01 O5 2.0894(18)
Co01 O1 2.1104(19)
Co01 N5 2.143(2)
Co01 N3 2.149(2)
Co01 N2 2.096(2)
Co01 N1 2.155(2)
O5 C9 1.250(3)
O1 C1 1.256(3)
O2 C1 1.261(3)
N5 C2 1.374(3)
N5 C5 1.328(3)
N3 C10 1.373(3)
N3 C13 1.330(3)
N2 C27 1.367(3)
N2 C26 1.313(3)
O6 C9 1.258(3)
O3 C4 1.304(4)
N6 C5 1.344(3)
N6 C3 1.367(3)
N1 C28 1.354(3)
N1 C17 1.319(3)
O7 C12 1.301(4)
O4 C4 1.202(4)
C2 C3 1.369(4)
C2 C1 1.478(4)
C5 C6 1.484(4)
C9 C10 1.479(3)
N4 C13 1.347(3)
N4 C11 1.368(3)
C10 C11 1.366(4)
C3 C4 1.479(4)
C23 C27 1.402(4)
C23 C22 1.428(4)
C23 C24 1.407(4)
C27 C28 1.431(4)
C28 C20 1.402(4)
C6 C7 1.509(5)
C25 C26 1.401(4)
C25 C24 1.356(4)
C13 C14 1.483(4)
C20 C21 1.432(4)
C20 C19 1.398(4)
C11 C12 1.469(4)
C21 C22 1.343(4)
O8 C12 1.216(4)
C17 C18 1.395(4)
C18 C19 1.358(5)
C14 C15 1.504(6)
C7 C8 1.516(5)
C15 C16 1.436(7)

loop_
_geom_hbond_atom_site_label_D
_geom_hbond_atom_site_label_H
_geom_hbond_atom_site_label_A
_geom_hbond_distance_DH
_geom_hbond_distance_HA
_geom_hbond_distance_DA
_geom_hbond_angle_DHA
_geom_hbond_site_symmetry_A
O3 H3 O2 0.82 1.66 2.480(3) 173.4 .
N6 H6 O6 0.86 1.98 2.807(3) 160.8 2_545
O7 H7 O6 0.82 1.73 2.546(3) 174.9 .
N4 H4 O8 0.86 2.00 2.825(3) 160.5 3_656
